data_4070416
loop_
_publ_author_name
'Coe, Benjamin J.'
'Docherty, Rebecca J.'
'Foxon, Simon P.'
'Harper, Elizabeth C.'
'Helliwell, Madeleine'
'Raftery, James'
'Clays, Koen'
'Franz, Edith'
'Brunschwig, Bruce S.'

_publ_section_title
;
 Syntheses and Properties of Salts of Chromophores with Ferrocenyl
 Electron Donor Groups and Quaternary Nitrogen Acceptors
;
_journal_issue 24
_journal_name_full Organometallics
_journal_page_first 6880
_journal_paper_doi 10.1021/om9007955
_journal_volume 28
_journal_year 2009
_chemical_formula_sum 'C24 H22 Fe I N'
_chemical_formula_weight 507.18
_space_group_IT_number 14
_symmetry_cell_setting monoclinic
_symmetry_space_group_name_Hall '-P 2ybc'
_symmetry_space_group_name_H-M 'P 1 21/c 1'
_atom_sites_solution_hydrogens geom
_atom_sites_solution_primary direct
_atom_sites_solution_secondary difmap
_audit_creation_method SHELXL-97
_cell_angle_alpha 90.00
_cell_angle_beta 104.002(2)
_cell_angle_gamma 90.00
_cell_formula_units_Z 4
_cell_length_a 19.950(3)
_cell_length_b 8.6221(12)
_cell_length_c 12.0759(17)
_cell_measurement_reflns_used 6769
_cell_measurement_temperature 100(2)
_cell_measurement_theta_max 26.41
_cell_measurement_theta_min 2.59
_cell_volume 2015.5(5)
_computing_cell_refinement 'Bruker SMART'
_computing_data_collection 'Bruker SMART'
_computing_data_reduction 'Bruker SAINT'
_computing_molecular_graphics 'Bruker SHELXTL'
_computing_publication_material 'Bruker SHELXTL'
_computing_structure_refinement 'SHELXL-97 (Sheldrick, 1997)'
_computing_structure_solution 'SHELXS-97 (Sheldrick, 1990)'
_diffrn_ambient_temperature 100(2)
_diffrn_measured_fraction_theta_full 0.996
_diffrn_measured_fraction_theta_max 0.996
_diffrn_measurement_device_type 'CCD area detector'
_diffrn_measurement_method 'phi and omega scans'
_diffrn_radiation_monochromator graphite
_diffrn_radiation_source 'fine-focus sealed tube'
_diffrn_radiation_type MoK\a
_diffrn_radiation_wavelength 0.71073
_diffrn_reflns_av_R_equivalents 0.0351
_diffrn_reflns_av_sigmaI/netI 0.0311
_diffrn_reflns_limit_h_max 24
_diffrn_reflns_limit_h_min -24
_diffrn_reflns_limit_k_max 10
_diffrn_reflns_limit_k_min -10
_diffrn_reflns_limit_l_max 15
_diffrn_reflns_limit_l_min -15
_diffrn_reflns_number 15396
_diffrn_reflns_theta_full 26.42
_diffrn_reflns_theta_max 26.42
_diffrn_reflns_theta_min 2.10
_exptl_absorpt_coefficient_mu 2.288
_exptl_absorpt_correction_T_max 0.8035
_exptl_absorpt_correction_T_min 0.3406
_exptl_absorpt_correction_type multi-scan
_exptl_absorpt_process_details SADABS
_exptl_crystal_colour Red
_exptl_crystal_density_diffrn 1.671
_exptl_crystal_density_method 'not measured'
_exptl_crystal_description Plate
_exptl_crystal_F_000 1008
_exptl_crystal_size_max 0.60
_exptl_crystal_size_mid 0.20
_exptl_crystal_size_min 0.10
_refine_diff_density_max 1.919
_refine_diff_density_min -1.097
_refine_diff_density_rms 0.128
_refine_ls_extinction_method none
_refine_ls_goodness_of_fit_ref 1.143
_refine_ls_hydrogen_treatment constr
_refine_ls_matrix_type full
_refine_ls_number_parameters 264
_refine_ls_number_reflns 4126
_refine_ls_number_restraints 0
_refine_ls_restrained_S_all 1.143
_refine_ls_R_factor_all 0.0462
_refine_ls_R_factor_gt 0.0418
_refine_ls_shift/su_max 0.001
_refine_ls_shift/su_mean 0.000
_refine_ls_structure_factor_coef Fsqd
_refine_ls_weighting_details 'calc w=1/[\s^2^(Fo^2^)+(0.0491P)^2^+3.5164P] where P=(Fo^2^+2Fc^2^)/3'
_refine_ls_weighting_scheme calc
_refine_ls_wR_factor_gt 0.0991
_refine_ls_wR_factor_ref 0.1016
_reflns_number_gt 3809
_reflns_number_total 4126
_reflns_threshold_expression >2sigma(I)
_cod_data_source_file om9007955_si_001.cif
_cod_data_source_block '[1]I'
_cod_depositor_comments
;
The following automatic conversions were performed:

'_symmetry_cell_setting' value 'Monoclinic' changed to 'monoclinic'
according to /home/saulius/struct/CIF-dictionaries/cif_core.dic
dictionary named 'cif_core.dic' version 2.4.2 from 2011-04-26.

Automatic conversion script
Id: cif_fix_values 1715 2011-07-08 13:25:40Z adriana 
;
_cod_original_sg_symbol_H-M P2(1)/c
_cod_database_code 4070416

loop_
_symmetry_equiv_pos_as_xyz
'x, y, z'
'-x, y+1/2, -z+1/2'
'-x, -y, -z'
'x, -y-1/2, z-1/2'

loop_
_atom_site_label
_atom_site_type_symbol
_atom_site_fract_x
_atom_site_fract_y
_atom_site_fract_z
_atom_site_U_iso_or_equiv
_atom_site_adp_type
_atom_site_occupancy
_atom_site_symmetry_multiplicity
_atom_site_calc_flag
_atom_site_refinement_flags
_atom_site_disorder_assembly
_atom_site_disorder_group
I1 I 0.413993(14) 0.26709(3) 0.54555(2) 0.03059(11) Uani 1 1 d . . .
N1 N 0.57865(17) 0.2343(4) 1.2765(3) 0.0242(7) Uani 1 1 d . A .
Fe1 Fe 0.89697(3) 0.67946(7) 0.57817(5) 0.02392(15) Uani 1 1 d . . .
C1 C 0.83290(18) 0.5059(4) 0.6057(3) 0.0222(7) Uani 1 1 d . . .
C2 C 0.79889(19) 0.5977(5) 0.5108(3) 0.0253(8) Uani 1 1 d . . .
H2 H 0.7550 0.6572 0.5041 0.030 Uiso 1 1 calc R . .
C3 C 0.8385(2) 0.5922(5) 0.4281(3) 0.0298(9) Uani 1 1 d . . .
H3 H 0.8273 0.6474 0.3530 0.036 Uiso 1 1 calc R . .
C4 C 0.8977(2) 0.4972(5) 0.4704(3) 0.0281(8) Uani 1 1 d . . .
H4 H 0.9347 0.4723 0.4302 0.034 Uiso 1 1 calc R . .
C5 C 0.89389(19) 0.4434(4) 0.5802(3) 0.0232(8) Uani 1 1 d . . .
H5 H 0.9283 0.3743 0.6312 0.028 Uiso 1 1 calc R . .
C6 C 0.9217(2) 0.9045(5) 0.5543(4) 0.0379(10) Uani 1 1 d . . .
H6 H 0.9040 0.9675 0.4838 0.045 Uiso 1 1 calc R . .
C7 C 0.9819(2) 0.8118(5) 0.5783(4) 0.0354(10) Uani 1 1 d . . .
H7 H 1.0141 0.7972 0.5271 0.042 Uiso 1 1 calc R . .
C8 C 0.9882(2) 0.7407(5) 0.6859(4) 0.0330(10) Uani 1 1 d . . .
H8 H 1.0257 0.6681 0.7245 0.040 Uiso 1 1 calc R . .
C9 C 0.9318(2) 0.7908(5) 0.7296(4) 0.0330(9) Uani 1 1 d . . .
H9 H 0.9226 0.7601 0.8044 0.040 Uiso 1 1 calc R . .
C10 C 0.8911(2) 0.8927(5) 0.6482(4) 0.0365(10) Uani 1 1 d . . .
H10 H 0.8478 0.9457 0.6553 0.044 Uiso 1 1 calc R . .
C11 C 0.80725(19) 0.4808(5) 0.7095(3) 0.0256(8) Uani 1 1 d . . .
C12 C 0.8203(2) 0.3437(6) 0.7716(3) 0.0336(9) Uani 1 1 d . . .
H12 H 0.8490 0.2663 0.7512 0.040 Uiso 1 1 calc R . .
C13 C 0.7657(2) 0.5922(5) 0.7434(4) 0.0321(9) Uani 1 1 d . . .
H13 H 0.7563 0.6865 0.7019 0.039 Uiso 1 1 calc R . .
C14 C 0.7908(2) 0.3204(7) 0.8645(4) 0.0459(13) Uani 1 1 d . A .
H14 H 0.7992 0.2260 0.9061 0.055 Uiso 1 1 calc R . .
C15 C 0.7493(2) 0.4339(7) 0.8969(4) 0.0437(12) Uani 1 1 d . . .
C16 C 0.7381(2) 0.5681(6) 0.8363(4) 0.0411(11) Uani 1 1 d . A .
H16 H 0.7106 0.6469 0.8583 0.049 Uiso 1 1 calc R . .
C18 C 0.6990(3) 0.2912(7) 1.0338(5) 0.0258(18) Uani 0.766(16) 1 d P A 1
H18 H 0.7157 0.1974 1.0092 0.031 Uiso 0.766(16) 1 calc PR A 1
C17 C 0.7127(3) 0.4236(8) 0.9909(5) 0.0283(18) Uani 0.766(16) 1 d P A 1
H17 H 0.6987 0.5169 1.0207 0.034 Uiso 0.766(16) 1 calc PR A 1
C19 C 0.6573(2) 0.2862(7) 1.1209(4) 0.0428(12) Uani 1 1 d . . .
C20 C 0.6414(2) 0.4069(6) 1.1884(4) 0.0430(12) Uani 1 1 d . A .
H21 H 0.6580 0.5088 1.1812 0.052 Uiso 1 1 calc R . .
C21 C 0.6320(2) 0.1419(6) 1.1365(3) 0.0383(11) Uani 1 1 d . A .
H22 H 0.6421 0.0567 1.0934 0.046 Uiso 1 1 calc R . .
C23 C 0.6019(2) 0.3778(5) 1.2651(4) 0.0327(9) Uani 1 1 d . . .
H23 H 0.5910 0.4600 1.3102 0.039 Uiso 1 1 calc R A .
C22 C 0.5929(2) 0.1191(5) 1.2120(3) 0.0295(9) Uani 1 1 d . . .
H24 H 0.5751 0.0185 1.2194 0.035 Uiso 1 1 calc R A .
C24 C 0.5328(2) 0.2068(7) 1.3543(4) 0.0424(12) Uani 1 1 d . . .
H25A H 0.4846 0.2052 1.3102 0.064 Uiso 1 1 calc R A .
H25B H 0.5390 0.2900 1.4111 0.064 Uiso 1 1 calc R . .
H25C H 0.5443 0.1070 1.3930 0.064 Uiso 1 1 calc R . .
C18B C 0.6936(8) 0.4040(19) 1.0524(15) 0.018(5) Uani 0.234(16) 1 d P A 2
H18B H 0.6924 0.5140 1.0563 0.021 Uiso 0.234(16) 1 calc PR A 2
C17B C 0.7271(9) 0.317(2) 0.9861(14) 0.018(5) Uani 0.234(16) 1 d P A 2
H17B H 0.7355 0.2087 0.9920 0.021 Uiso 0.234(16) 1 calc PR A 2

loop_
_atom_site_aniso_label
_atom_site_aniso_U_11
_atom_site_aniso_U_22
_atom_site_aniso_U_33
_atom_site_aniso_U_23
_atom_site_aniso_U_13
_atom_site_aniso_U_12
I1 0.03021(17) 0.03461(17) 0.02835(16) -0.00895(10) 0.00982(11) -0.00538(10)
N1 0.0233(16) 0.0342(18) 0.0161(15) 0.0021(12) 0.0070(13) 0.0007(13)
Fe1 0.0229(3) 0.0296(3) 0.0213(3) 0.0031(2) 0.0093(2) -0.0008(2)
C1 0.0229(18) 0.0249(19) 0.0187(17) -0.0001(14) 0.0051(14) -0.0025(15)
C2 0.0221(18) 0.034(2) 0.0207(18) 0.0025(15) 0.0065(14) -0.0004(16)
C3 0.030(2) 0.045(2) 0.0162(18) 0.0046(16) 0.0075(15) 0.0000(18)
C4 0.030(2) 0.035(2) 0.0211(19) -0.0035(16) 0.0103(15) -0.0006(17)
C5 0.0248(18) 0.0264(19) 0.0187(17) -0.0012(14) 0.0060(14) -0.0010(15)
C6 0.040(2) 0.033(2) 0.043(3) 0.0068(19) 0.016(2) -0.0068(19)
C7 0.033(2) 0.039(2) 0.039(2) -0.0017(19) 0.0166(19) -0.0112(19)
C8 0.028(2) 0.035(2) 0.037(2) -0.0079(18) 0.0091(18) -0.0073(17)
C9 0.031(2) 0.036(2) 0.034(2) -0.0093(18) 0.0126(18) -0.0075(18)
C10 0.031(2) 0.029(2) 0.053(3) -0.0049(19) 0.017(2) -0.0020(18)
C11 0.0234(18) 0.035(2) 0.0186(18) -0.0004(15) 0.0056(14) -0.0068(16)
C12 0.027(2) 0.045(3) 0.027(2) 0.0104(18) 0.0040(16) -0.0021(18)
C13 0.032(2) 0.038(2) 0.031(2) -0.0084(18) 0.0149(17) -0.0096(18)
C14 0.034(2) 0.068(3) 0.032(2) 0.023(2) -0.0001(19) -0.011(2)
C15 0.028(2) 0.084(4) 0.020(2) -0.004(2) 0.0070(17) -0.015(2)
C16 0.034(2) 0.064(3) 0.030(2) -0.018(2) 0.0180(19) -0.013(2)
C18 0.027(3) 0.032(4) 0.019(3) -0.001(2) 0.007(2) 0.002(2)
C17 0.030(3) 0.038(4) 0.018(3) -0.001(2) 0.007(2) 0.002(2)
C19 0.025(2) 0.089(4) 0.0141(19) 0.011(2) 0.0030(16) 0.003(2)
C20 0.038(2) 0.043(3) 0.042(3) 0.022(2) -0.002(2) -0.012(2)
C21 0.029(2) 0.064(3) 0.021(2) -0.009(2) 0.0050(16) 0.013(2)
C23 0.038(2) 0.027(2) 0.030(2) -0.0014(17) 0.0028(17) 0.0052(18)
C22 0.032(2) 0.029(2) 0.025(2) -0.0012(16) 0.0032(16) 0.0043(17)
C24 0.030(2) 0.079(4) 0.023(2) 0.010(2) 0.0137(18) -0.002(2)
C18B 0.026(8) 0.016(9) 0.014(9) 0.002(6) 0.009(7) -0.001(6)
C17B 0.028(9) 0.014(9) 0.015(8) 0.005(6) 0.013(7) -0.003(7)

loop_
_atom_type_symbol
_atom_type_description
_atom_type_scat_dispersion_real
_atom_type_scat_dispersion_imag
_atom_type_scat_source
C C 0.0033 0.0016 'International Tables Vol C Tables 4.2.6.8 and 6.1.1.4'
H H 0.0000 0.0000 'International Tables Vol C Tables 4.2.6.8 and 6.1.1.4'
N N 0.0061 0.0033 'International Tables Vol C Tables 4.2.6.8 and 6.1.1.4'
Fe Fe 0.3463 0.8444 'International Tables Vol C Tables 4.2.6.8 and 6.1.1.4'
I I -0.4742 1.8119 'International Tables Vol C Tables 4.2.6.8 and 6.1.1.4'

loop_
_geom_angle_atom_site_label_1
_geom_angle_atom_site_label_2
_geom_angle_atom_site_label_3
_geom_angle
C22 N1 C23 120.0(4)
C22 N1 C24 120.2(4)
C23 N1 C24 119.7(4)
C9 Fe1 C8 40.87(17)
C9 Fe1 C5 117.74(17)
C8 Fe1 C5 106.04(16)
C9 Fe1 C10 40.79(19)
C8 Fe1 C10 68.49(18)
C5 Fe1 C10 153.02(17)
C9 Fe1 C6 68.65(19)
C8 Fe1 C6 68.52(19)
C5 Fe1 C6 164.04(17)
C10 Fe1 C6 40.62(18)
C9 Fe1 C7 68.44(18)
C8 Fe1 C7 40.62(18)
C5 Fe1 C7 125.85(17)
C10 Fe1 C7 68.11(18)
C6 Fe1 C7 40.49(18)
C9 Fe1 C4 151.97(18)
C8 Fe1 C4 117.66(17)
C5 Fe1 C4 40.88(15)
C10 Fe1 C4 165.44(18)
C6 Fe1 C4 127.06(17)
C7 Fe1 C4 107.25(17)
C9 Fe1 C3 165.42(17)
C8 Fe1 C3 153.09(17)
C5 Fe1 C3 68.36(16)
C10 Fe1 C3 128.39(18)
C6 Fe1 C3 109.28(18)
C7 Fe1 C3 120.04(17)
C4 Fe1 C3 40.81(16)
C9 Fe1 C1 106.87(16)
C8 Fe1 C1 125.65(17)
C5 Fe1 C1 41.01(14)
C10 Fe1 C1 119.41(16)
C6 Fe1 C1 154.23(17)
C7 Fe1 C1 163.50(17)
C4 Fe1 C1 69.02(15)
C3 Fe1 C1 68.35(15)
C9 Fe1 C2 127.18(16)
C8 Fe1 C2 164.11(17)
C5 Fe1 C2 68.49(16)
C10 Fe1 C2 109.19(17)
C6 Fe1 C2 120.70(17)
C7 Fe1 C2 154.51(17)
C4 Fe1 C2 68.66(16)
C3 Fe1 C2 40.43(15)
C1 Fe1 C2 40.63(14)
C2 C1 C5 107.5(3)
C2 C1 C11 124.6(3)
C5 C1 C11 127.9(3)
C2 C1 Fe1 69.9(2)
C5 C1 Fe1 69.1(2)
C11 C1 Fe1 127.0(3)
C3 C2 C1 108.1(3)
C3 C2 Fe1 69.5(2)
C1 C2 Fe1 69.4(2)
C3 C2 H2 125.9
C1 C2 H2 125.9
Fe1 C2 H2 125.9
C2 C3 C4 108.7(3)
C2 C3 Fe1 70.0(2)
C4 C3 Fe1 69.5(2)
C2 C3 H3 125.6
C4 C3 H3 125.6
Fe1 C3 H3 125.6
C5 C4 C3 107.2(3)
C5 C4 Fe1 69.3(2)
C3 C4 Fe1 69.7(2)
C5 C4 H4 126.4
C3 C4 H4 126.4
Fe1 C4 H4 126.4
C4 C5 C1 108.5(3)
C4 C5 Fe1 69.8(2)
C1 C5 Fe1 69.9(2)
C4 C5 H5 125.8
C1 C5 H5 125.8
Fe1 C5 H5 125.8
C7 C6 C10 107.8(4)
C7 C6 Fe1 69.9(3)
C10 C6 Fe1 69.6(2)
C7 C6 H6 126.1
C10 C6 H6 126.1
Fe1 C6 H6 126.1
C6 C7 C8 108.4(4)
C6 C7 Fe1 69.6(2)
C8 C7 Fe1 69.4(2)
C6 C7 H7 125.8
C8 C7 H7 125.8
Fe1 C7 H7 125.8
C7 C8 C9 107.9(4)
C7 C8 Fe1 70.0(3)
C9 C8 Fe1 69.5(2)
C7 C8 H8 126.1
C9 C8 H8 126.1
Fe1 C8 H8 126.1
C10 C9 C8 107.7(4)
C10 C9 Fe1 69.8(3)
C8 C9 Fe1 69.6(2)
C10 C9 H9 126.2
C8 C9 H9 126.2
Fe1 C9 H9 126.2
C6 C10 C9 108.3(4)
C6 C10 Fe1 69.7(3)
C9 C10 Fe1 69.4(2)
C6 C10 H10 125.9
C9 C10 H10 125.9
Fe1 C10 H10 125.9
C12 C11 C13 118.4(4)
C12 C11 C1 121.5(4)
C13 C11 C1 120.0(4)
C11 C12 C14 119.6(4)
C11 C12 H12 120.2
C14 C12 H12 120.2
C16 C13 C11 121.2(4)
C16 C13 H13 119.4
C11 C13 H13 119.4
C15 C14 C12 121.1(5)
C15 C14 H14 119.5
C12 C14 H14 119.5
C16 C15 C14 118.4(4)
C16 C15 C17 114.4(5)
C14 C15 C17 127.1(5)
C16 C15 C17B 148.8(8)
C14 C15 C17B 91.6(8)
C17 C15 C17B 36.0(6)
C15 C16 C13 121.4(5)
C15 C16 H16 119.3
C13 C16 H16 119.3
C17 C18 C19 120.6(6)
C17 C18 H18 119.7
C19 C18 H18 119.7
C18 C17 C15 122.7(6)
C18 C17 H17 118.7
C15 C17 H17 118.7
C21 C19 C20 116.7(4)
C21 C19 C18 114.1(5)
C20 C19 C18 129.1(5)
C21 C19 C18B 151.5(8)
C20 C19 C18B 91.4(7)
C18 C19 C18B 38.1(6)
C23 C20 C19 120.1(4)
C23 C20 H21 119.9
C19 C20 H21 119.9
C22 C21 C19 121.1(4)
C22 C21 H22 119.5
C19 C21 H22 119.5
N1 C23 C20 120.4(4)
N1 C23 H23 119.8
C20 C23 H23 119.8
N1 C22 C21 121.7(4)
N1 C22 H24 119.1
C21 C22 H24 119.1
N1 C24 H25A 109.5
N1 C24 H25B 109.5
H25A C24 H25B 109.5
N1 C24 H25C 109.5
H25A C24 H25C 109.5
H25B C24 H25C 109.5
C17B C18B C19 107.5(13)
C17B C18B H18B 126.3
C19 C18B H18B 126.3
C18B C17B C15 107.4(14)
C18B C17B H17B 126.3
C15 C17B H17B 126.3

loop_
_geom_bond_atom_site_label_1
_geom_bond_atom_site_label_2
_geom_bond_distance
N1 C22 1.334(5)
N1 C23 1.340(5)
N1 C24 1.481(5)
Fe1 C9 2.033(4)
Fe1 C8 2.034(4)
Fe1 C5 2.037(4)
Fe1 C10 2.039(4)
Fe1 C6 2.040(5)
Fe1 C7 2.043(4)
Fe1 C4 2.043(4)
Fe1 C3 2.047(4)
Fe1 C1 2.047(4)
Fe1 C2 2.054(4)
C1 C2 1.424(5)
C1 C5 1.431(5)
C1 C11 1.480(5)
C2 C3 1.417(5)
C2 H2 1.0000
C3 C4 1.426(6)
C3 H3 1.0000
C4 C5 1.425(5)
C4 H4 1.0000
C5 H5 1.0000
C6 C7 1.413(7)
C6 C10 1.415(6)
C6 H6 1.0000
C7 C8 1.415(7)
C7 H7 1.0000
C8 C9 1.420(6)
C8 H8 1.0000
C9 C10 1.419(7)
C9 H9 1.0000
C10 H10 1.0000
C11 C12 1.391(6)
C11 C13 1.393(6)
C12 C14 1.401(6)
C12 H12 0.9500
C13 C16 1.380(6)
C13 H13 0.9500
C14 C15 1.399(8)
C14 H14 0.9500
C15 C16 1.358(8)
C15 C17 1.493(7)
C15 C17B 1.613(17)
C16 H16 0.9500
C18 C17 1.310(10)
C18 C19 1.491(7)
C18 H18 0.9500
C17 H17 0.9500
C19 C21 1.373(8)
C19 C20 1.405(8)
C19 C18B 1.591(18)
C20 C23 1.377(7)
C20 H21 0.9500
C21 C22 1.349(6)
C21 H22 0.9500
C23 H23 0.9500
C22 H24 0.9500
C24 H25A 0.9800
C24 H25B 0.9800
C24 H25C 0.9800
C18B C17B 1.38(3)
C18B H18B 0.9500
C17B H17B 0.9500

loop_
_geom_torsion_atom_site_label_1
_geom_torsion_atom_site_label_2
_geom_torsion_atom_site_label_3
_geom_torsion_atom_site_label_4
_geom_torsion
C9 Fe1 C1 C2 128.1(2)
C8 Fe1 C1 C2 169.0(2)
C5 Fe1 C1 C2 -118.8(3)
C10 Fe1 C1 C2 85.6(3)
C6 Fe1 C1 C2 52.4(5)
C7 Fe1 C1 C2 -161.1(5)
C4 Fe1 C1 C2 -81.3(2)
C3 Fe1 C1 C2 -37.3(2)
C9 Fe1 C1 C5 -113.1(2)
C8 Fe1 C1 C5 -72.1(3)
C10 Fe1 C1 C5 -155.6(2)
C6 Fe1 C1 C5 171.2(4)
C7 Fe1 C1 C5 -42.3(7)
C4 Fe1 C1 C5 37.5(2)
C3 Fe1 C1 C5 81.5(2)
C2 Fe1 C1 C5 118.8(3)
C9 Fe1 C1 C11 9.2(4)
C8 Fe1 C1 C11 50.2(4)
C5 Fe1 C1 C11 122.3(4)
C10 Fe1 C1 C11 -33.3(4)
C6 Fe1 C1 C11 -66.5(5)
C7 Fe1 C1 C11 80.0(7)
C4 Fe1 C1 C11 159.9(4)
C3 Fe1 C1 C11 -156.2(4)
C2 Fe1 C1 C11 -118.8(4)
C5 C1 C2 C3 -0.2(4)
C11 C1 C2 C3 -179.3(4)
Fe1 C1 C2 C3 59.0(3)
C5 C1 C2 Fe1 -59.1(3)
C11 C1 C2 Fe1 121.8(4)
C9 Fe1 C2 C3 169.3(3)
C8 Fe1 C2 C3 -154.0(6)
C5 Fe1 C2 C3 -81.5(3)
C10 Fe1 C2 C3 127.3(3)
C6 Fe1 C2 C3 84.0(3)
C7 Fe1 C2 C3 48.1(5)
C4 Fe1 C2 C3 -37.4(2)
C1 Fe1 C2 C3 -119.6(3)
C9 Fe1 C2 C1 -71.0(3)
C8 Fe1 C2 C1 -34.4(7)
C5 Fe1 C2 C1 38.2(2)
C10 Fe1 C2 C1 -113.1(2)
C6 Fe1 C2 C1 -156.4(2)
C7 Fe1 C2 C1 167.7(4)
C4 Fe1 C2 C1 82.2(2)
C3 Fe1 C2 C1 119.6(3)
C1 C2 C3 C4 -0.1(5)
Fe1 C2 C3 C4 58.8(3)
C1 C2 C3 Fe1 -58.9(3)
C9 Fe1 C3 C2 -35.8(8)
C8 Fe1 C3 C2 164.6(4)
C5 Fe1 C3 C2 81.8(3)
C10 Fe1 C3 C2 -73.5(3)
C6 Fe1 C3 C2 -115.1(3)
C7 Fe1 C3 C2 -158.3(2)
C4 Fe1 C3 C2 120.1(3)
C1 Fe1 C3 C2 37.5(2)
C9 Fe1 C3 C4 -155.9(6)
C8 Fe1 C3 C4 44.6(5)
C5 Fe1 C3 C4 -38.3(2)
C10 Fe1 C3 C4 166.4(2)
C6 Fe1 C3 C4 124.9(2)
C7 Fe1 C3 C4 81.6(3)
C1 Fe1 C3 C4 -82.5(2)
C2 Fe1 C3 C4 -120.1(3)
C2 C3 C4 C5 0.3(5)
Fe1 C3 C4 C5 59.5(3)
C2 C3 C4 Fe1 -59.2(3)
C9 Fe1 C4 C5 49.0(4)
C8 Fe1 C4 C5 82.6(3)
C10 Fe1 C4 C5 -165.6(6)
C6 Fe1 C4 C5 165.6(2)
C7 Fe1 C4 C5 125.3(2)
C3 Fe1 C4 C5 -118.4(3)
C1 Fe1 C4 C5 -37.7(2)
C2 Fe1 C4 C5 -81.4(2)
C9 Fe1 C4 C3 167.4(3)
C8 Fe1 C4 C3 -159.0(2)
C5 Fe1 C4 C3 118.4(3)
C10 Fe1 C4 C3 -47.2(7)
C6 Fe1 C4 C3 -76.0(3)
C7 Fe1 C4 C3 -116.3(3)
C1 Fe1 C4 C3 80.8(2)
C2 Fe1 C4 C3 37.1(2)
C3 C4 C5 C1 -0.4(4)
Fe1 C4 C5 C1 59.4(3)
C3 C4 C5 Fe1 -59.7(3)
C2 C1 C5 C4 0.3(4)
C11 C1 C5 C4 179.4(4)
Fe1 C1 C5 C4 -59.3(3)
C2 C1 C5 Fe1 59.6(3)
C11 C1 C5 Fe1 -121.3(4)
C9 Fe1 C5 C4 -156.4(2)
C8 Fe1 C5 C4 -113.9(2)
C10 Fe1 C5 C4 172.1(3)
C6 Fe1 C5 C4 -46.3(7)
C7 Fe1 C5 C4 -74.0(3)
C3 Fe1 C5 C4 38.2(2)
C1 Fe1 C5 C4 119.6(3)
C2 Fe1 C5 C4 81.8(2)
C9 Fe1 C5 C1 84.0(2)
C8 Fe1 C5 C1 126.4(2)
C10 Fe1 C5 C1 52.5(4)
C6 Fe1 C5 C1 -166.0(6)
C7 Fe1 C5 C1 166.4(2)
C4 Fe1 C5 C1 -119.6(3)
C3 Fe1 C5 C1 -81.4(2)
C2 Fe1 C5 C1 -37.8(2)
C9 Fe1 C6 C7 81.4(3)
C8 Fe1 C6 C7 37.3(3)
C5 Fe1 C6 C7 -35.4(7)
C10 Fe1 C6 C7 118.9(4)
C4 Fe1 C6 C7 -71.8(3)
C3 Fe1 C6 C7 -114.0(3)
C1 Fe1 C6 C7 166.0(3)
C2 Fe1 C6 C7 -157.1(3)
C9 Fe1 C6 C10 -37.5(3)
C8 Fe1 C6 C10 -81.6(3)
C5 Fe1 C6 C10 -154.3(6)
C7 Fe1 C6 C10 -118.9(4)
C4 Fe1 C6 C10 169.3(3)
C3 Fe1 C6 C10 127.1(3)
C1 Fe1 C6 C10 47.1(5)
C2 Fe1 C6 C10 84.0(3)
C10 C6 C7 C8 0.8(5)
Fe1 C6 C7 C8 -58.7(3)
C10 C6 C7 Fe1 59.5(3)
C9 Fe1 C7 C6 -82.0(3)
C8 Fe1 C7 C6 -119.9(4)
C5 Fe1 C7 C6 168.7(2)
C10 Fe1 C7 C6 -37.9(3)
C4 Fe1 C7 C6 127.5(3)
C3 Fe1 C7 C6 84.8(3)
C1 Fe1 C7 C6 -158.3(5)
C2 Fe1 C7 C6 51.0(5)
C9 Fe1 C7 C8 38.0(3)
C5 Fe1 C7 C8 -71.4(3)
C10 Fe1 C7 C8 82.0(3)
C6 Fe1 C7 C8 119.9(4)
C4 Fe1 C7 C8 -112.6(3)
C3 Fe1 C7 C8 -155.2(3)
C1 Fe1 C7 C8 -38.4(7)
C2 Fe1 C7 C8 170.9(3)
C6 C7 C8 C9 -0.5(5)
Fe1 C7 C8 C9 -59.4(3)
C6 C7 C8 Fe1 58.9(3)
C9 Fe1 C8 C7 -119.0(4)
C5 Fe1 C8 C7 126.9(3)
C10 Fe1 C8 C7 -81.0(3)
C6 Fe1 C8 C7 -37.2(3)
C4 Fe1 C8 C7 84.5(3)
C3 Fe1 C8 C7 53.3(5)
C1 Fe1 C8 C7 167.5(3)
C2 Fe1 C8 C7 -165.6(6)
C5 Fe1 C8 C9 -114.1(3)
C10 Fe1 C8 C9 38.0(3)
C6 Fe1 C8 C9 81.8(3)
C7 Fe1 C8 C9 119.0(4)
C4 Fe1 C8 C9 -156.6(3)
C3 Fe1 C8 C9 172.3(4)
C1 Fe1 C8 C9 -73.5(3)
C2 Fe1 C8 C9 -46.6(7)
C7 C8 C9 C10 0.0(5)
Fe1 C8 C9 C10 -59.7(3)
C7 C8 C9 Fe1 59.7(3)
C8 Fe1 C9 C10 118.8(4)
C5 Fe1 C9 C10 -158.7(2)
C6 Fe1 C9 C10 37.4(3)
C7 Fe1 C9 C10 81.0(3)
C4 Fe1 C9 C10 167.4(3)
C3 Fe1 C9 C10 -47.2(8)
C1 Fe1 C9 C10 -115.7(3)
C2 Fe1 C9 C10 -75.7(3)
C5 Fe1 C9 C8 82.5(3)
C10 Fe1 C9 C8 -118.8(4)
C6 Fe1 C9 C8 -81.4(3)
C7 Fe1 C9 C8 -37.8(3)
C4 Fe1 C9 C8 48.6(5)
C3 Fe1 C9 C8 -166.0(6)
C1 Fe1 C9 C8 125.5(3)
C2 Fe1 C9 C8 165.5(2)
C7 C6 C10 C9 -0.8(5)
Fe1 C6 C10 C9 58.9(3)
C7 C6 C10 Fe1 -59.7(3)
C8 C9 C10 C6 0.5(5)
Fe1 C9 C10 C6 -59.1(3)
C8 C9 C10 Fe1 59.6(3)
C9 Fe1 C10 C6 119.7(4)
C8 Fe1 C10 C6 81.7(3)
C5 Fe1 C10 C6 164.8(3)
C7 Fe1 C10 C6 37.8(3)
C4 Fe1 C10 C6 -36.2(8)
C3 Fe1 C10 C6 -73.9(3)
C1 Fe1 C10 C6 -158.5(3)
C2 Fe1 C10 C6 -115.1(3)
C8 Fe1 C10 C9 -38.1(3)
C5 Fe1 C10 C9 45.1(5)
C6 Fe1 C10 C9 -119.7(4)
C7 Fe1 C10 C9 -81.9(3)
C4 Fe1 C10 C9 -155.9(6)
C3 Fe1 C10 C9 166.4(2)
C1 Fe1 C10 C9 81.8(3)
C2 Fe1 C10 C9 125.2(2)
C2 C1 C11 C12 149.0(4)
C5 C1 C11 C12 -29.9(6)
Fe1 C1 C11 C12 -121.1(4)
C2 C1 C11 C13 -27.3(6)
C5 C1 C11 C13 153.7(4)
Fe1 C1 C11 C13 62.6(5)
C13 C11 C12 C14 1.0(6)
C1 C11 C12 C14 -175.4(4)
C12 C11 C13 C16 0.1(6)
C1 C11 C13 C16 176.5(4)
C11 C12 C14 C15 -1.0(7)
C12 C14 C15 C16 -0.1(7)
C12 C14 C15 C17 177.8(4)
C12 C14 C15 C17B 171.2(7)
C14 C15 C16 C13 1.1(7)
C17 C15 C16 C13 -177.0(4)
C17B C15 C16 C13 -161.9(12)
C11 C13 C16 C15 -1.2(7)
C19 C18 C17 C15 -175.0(4)
C16 C15 C17 C18 157.8(5)
C14 C15 C17 C18 -20.1(8)
C17B C15 C17 C18 -8.9(10)
C17 C18 C19 C21 164.0(5)
C17 C18 C19 C20 -16.7(8)
C17 C18 C19 C18B -7.6(9)
C21 C19 C20 C23 -0.4(6)
C18 C19 C20 C23 -179.7(4)
C18B C19 C20 C23 174.7(6)
C20 C19 C21 C22 1.0(6)
C18 C19 C21 C22 -179.6(4)
C18B C19 C21 C22 -168.7(13)
C22 N1 C23 C20 -1.1(6)
C24 N1 C23 C20 -176.4(4)
C19 C20 C23 N1 0.5(6)
C23 N1 C22 C21 1.7(6)
C24 N1 C22 C21 177.0(4)
C19 C21 C22 N1 -1.7(6)
C21 C19 C18B C17B -19(2)
C20 C19 C18B C17B 170.2(11)
C18 C19 C18B C17B -2.7(8)
C19 C18B C17B C15 167.7(9)
C16 C15 C17B C18B -26(2)
C14 C15 C17B C18B 169.0(11)
C17 C15 C17B C18B -2.1(7)
